data_4023127
loop_
_publ_author_name
'David M. Hodgson'
'Philip G. Humphreys'
'Steven M. Miles'
'Christopher A. J. Brierley'
'John G. Ward'

_publ_contact_author_address
;Department of Chemistry 
University of Oxford
Chemistry Research Laboratory
Mansfield Road
Oxford
OX1 3TA
United Kingdom
;
_publ_contact_author_email david.hodgson@chem.ox.ac.uk
_publ_contact_author_name 'Prof. David M. Hodgson'
_publ_contact_author_phone '01865 275697'
_publ_section_title
;
 Dimerization and Isomerization Reactions of
 \a-Lithiated Terminal Aziridines
;
_journal_name_full 'Journal of Organic Chemistry'
_journal_page_first 10009
_journal_page_last 10021
_journal_paper_doi 10.1021/jo701901t
_journal_volume 72
_journal_year 2007
_chemical_absolute_configuration ad
_chemical_compound_source 'synthesis as described'
_chemical_formula_moiety 'C12 H23 N O2 S'
_chemical_formula_sum 'C12 H23 N O2 S'
_chemical_formula_weight 245.39
_chemical_melting_point 373
_space_group_IT_number 33
_symmetry_cell_setting orthorhombic
_symmetry_Int_Tables_number 33
_symmetry_space_group_name_Hall 'P 2c -2n'
_symmetry_space_group_name_H-M 'P n a 21'
_atom_sites_solution_hydrogens geom
_atom_sites_solution_primary direct
_cell_angle_alpha 90
_cell_angle_beta 90
_cell_angle_gamma 90
_cell_formula_units_Z 4
_cell_length_a 22.0101(6)
_cell_length_b 6.2216(2)
_cell_length_c 9.5931(3)
_cell_measurement_reflns_used 8342
_cell_measurement_temperature 150
_cell_measurement_theta_max 28
_cell_measurement_theta_min 5
_cell_volume 1313.66(7)
_computing_cell_refinement
; 
KappaCCD software 'DENZO' (Otwinowski & Minor, 1996) 
;
_computing_data_collection
; 
KappaCCD software 'Collect' (Nonius, 2000) 
;
_computing_data_reduction
; 
KappaCCD software 'DENZO' (Otwinowski & Minor, 1996) 
;
_computing_publication_material
; 
CRYSTALS (Watkin et al, 2001) 
;
_computing_structure_refinement
; 
CRYSTALS (Watkin et al, 2001) 
;
_computing_structure_solution 'SIR92 (Giacovazzo et al, 1992)'
_diffrn_ambient_temperature 150
_diffrn_measured_fraction_theta_full 0.997
_diffrn_measured_fraction_theta_max 0.997
_diffrn_measurement_device_type
; 
Nonius KappaCCD 
;
_diffrn_measurement_method \w
_diffrn_radiation_monochromator graphite
_diffrn_radiation_type 'Mo K\a'
_diffrn_radiation_wavelength 0.71073
_diffrn_reflns_av_R_equivalents 0.034
_diffrn_reflns_limit_h_max 28
_diffrn_reflns_limit_h_min -28
_diffrn_reflns_limit_k_max 8
_diffrn_reflns_limit_k_min -8
_diffrn_reflns_limit_l_max 12
_diffrn_reflns_limit_l_min -12
_diffrn_reflns_number 8342
_diffrn_reflns_theta_full 27.462
_diffrn_reflns_theta_max 27.462
_diffrn_reflns_theta_min 5.384
_diffrn_standards_decay_% 0.00
_diffrn_standards_interval_count 0
_diffrn_standards_interval_time 0
_diffrn_standards_number 0
_exptl_absorpt_coefficient_mu 0.234
_exptl_absorpt_correction_T_max 0.98
_exptl_absorpt_correction_T_min 0.94
_exptl_absorpt_correction_type multi-scan
_exptl_absorpt_process_details
; 
 Denzo/Scalepack (Otwinowski & Minor, 1996) 
;
_exptl_crystal_colour ' colourless '
_exptl_crystal_density_diffrn 1.241
_exptl_crystal_description ' prism '
_exptl_crystal_F_000 536
_exptl_crystal_recrystallization_method 'Slow evaporation from petroleum ether / diethyl ether mixture'
_exptl_crystal_size_max 0.26
_exptl_crystal_size_mid 0.08
_exptl_crystal_size_min 0.08
_exptl_crystal_thermal_history
; 
The material was crystallised at ambient temperature. A suitable crystal 
was cooled rapidly to 150K for single-crystal X-ray diffraction analysis. 
;
_refine_diff_density_max 0.20
_refine_diff_density_min -0.24
_refine_ls_abs_structure_details 'Flack, 1219 Friedel-pairs'
_refine_ls_abs_structure_Flack 0.43(7)
_refine_ls_extinction_method None
_refine_ls_goodness_of_fit_ref 1.1147
_refine_ls_hydrogen_treatment mixed
_refine_ls_matrix_type full
_refine_ls_number_parameters 158
_refine_ls_number_reflns 2286
_refine_ls_number_restraints 1
_refine_ls_R_factor_all 0.0425
_refine_ls_R_factor_gt 0.0300
_refine_ls_shift/su_max 0.001363
_refine_ls_structure_factor_coef F
_refine_ls_weighting_details
;
 Method, part 1, Chebychev polynomial, (Watkin, 1994, Prince, 1982) 
 [weight] = 1.0/[A~0~*T~0~(x)+A~1~*T~1~(x) ... +A~n-1~]*T~n-1~(x)] 
 where A~i~ are the Chebychev coefficients listed below and x= Fcalc/Fmax 
 Method = Robust Weighting (Prince, 1982) 
 W = [weight] * [1-(deltaF/6*sigmaF)^2^]^2^ 
 A~i~ are: 
 0.320 0.0346 0.0674 
;
_refine_ls_weighting_scheme calc
_refine_ls_wR_factor_all 0.0458
_refine_ls_wR_factor_gt 0.0309
_refine_ls_wR_factor_ref 0.0309
_reflns_limit_h_max 28
_reflns_limit_h_min 0
_reflns_limit_k_max 8
_reflns_limit_k_min 0
_reflns_limit_l_max 12
_reflns_limit_l_min -12
_reflns_number_gt 2286
_reflns_number_total 2973
_reflns_threshold_expression I>3.00u(I)
_cod_data_source_file jo701901t-File009.cif
_cod_data_source_block arc1118
_cod_database_code 4023127

loop_
_symmetry_equiv_pos_as_xyz
x,y,z
-x+1/2,y+1/2,z+1/2
x+1/2,-y+1/2,z
-x,-y,z+1/2

loop_
_atom_site_label
_atom_site_type_symbol
_atom_site_fract_x
_atom_site_fract_y
_atom_site_fract_z
_atom_site_U_iso_or_equiv
_atom_site_occupancy
_atom_site_adp_type
N1 N 0.47143(7) 0.5504(3) 0.66412(17) 0.0242 1.0000 Uani
C1 C 0.42379(9) 0.6427(3) 0.57409(18) 0.0211 1.0000 Uani
C2 C 0.40613(9) 0.8733(3) 0.6188(3) 0.0293 1.0000 Uani
C3 C 0.34776(10) 0.8530(3) 0.7077(2) 0.0308 1.0000 Uani
C4 C 0.31985(10) 0.6374(4) 0.6715(2) 0.0252 1.0000 Uani
C5 C 0.30783(9) 0.5814(4) 0.5213(2) 0.0243 1.0000 Uani
C6 C 0.36660(8) 0.5096(3) 0.5893(2) 0.0221 1.0000 Uani
C7 C 0.26258(10) 0.3995(4) 0.5003(3) 0.0354 1.0000 Uani
C8 C 0.30573(10) 0.7505(4) 0.4074(2) 0.0322 1.0000 Uani
S1 S 0.534401(18) 0.45251(6) 0.60895(8) 0.0188 1.0000 Uani
O1 O 0.52450(7) 0.3737(2) 0.46907(14) 0.0259 1.0000 Uani
O2 O 0.55546(7) 0.3045(2) 0.71364(15) 0.0259 1.0000 Uani
C9 C 0.58999(8) 0.6671(3) 0.5983(2) 0.0233 1.0000 Uani
C10 C 0.64919(10) 0.5621(4) 0.5488(3) 0.0411 1.0000 Uani
C11 C 0.59780(10) 0.7646(3) 0.7430(2) 0.0315 1.0000 Uani
C12 C 0.56806(11) 0.8354(3) 0.4937(2) 0.0326 1.0000 Uani
H1 H 0.4702(10) 0.576(4) 0.748(3) 0.023(6) 1.0000 Uiso
H11 H 0.4402 0.6442 0.4769 0.0253 1.0000 Uiso
H21 H 0.4395 0.9390 0.6752 0.0351 1.0000 Uiso
H22 H 0.3982 0.9642 0.5348 0.0351 1.0000 Uiso
H31 H 0.3580 0.8587 0.8092 0.0369 1.0000 Uiso
H32 H 0.3189 0.9718 0.6846 0.0369 1.0000 Uiso
H41 H 0.2947(12) 0.580(4) 0.730(3) 0.039(7) 1.0000 Uiso
H61 H 0.3721(9) 0.356(3) 0.600(3) 0.027(5) 1.0000 Uiso
H71 H 0.2663 0.2942 0.5786 0.0424 1.0000 Uiso
H72 H 0.2712 0.3254 0.4100 0.0424 1.0000 Uiso
H73 H 0.2204 0.4592 0.4985 0.0424 1.0000 Uiso
H81 H 0.2734 0.7124 0.3385 0.0386 1.0000 Uiso
H82 H 0.3460 0.7568 0.3592 0.0386 1.0000 Uiso
H83 H 0.2964 0.8938 0.4496 0.0386 1.0000 Uiso
H101 H 0.6816 0.6740 0.5411 0.0494 1.0000 Uiso
H102 H 0.6620 0.4499 0.6174 0.0494 1.0000 Uiso
H103 H 0.6425 0.4940 0.4557 0.0494 1.0000 Uiso
H111 H 0.6284 0.8834 0.7389 0.0378 1.0000 Uiso
H112 H 0.6122 0.6513 0.8092 0.0378 1.0000 Uiso
H113 H 0.5580 0.8231 0.7759 0.0378 1.0000 Uiso
H121 H 0.5986 0.9541 0.4875 0.0392 1.0000 Uiso
H122 H 0.5631 0.7670 0.4000 0.0392 1.0000 Uiso
H123 H 0.5282 0.8950 0.5252 0.0392 1.0000 Uiso

loop_
_atom_site_aniso_label
_atom_site_aniso_U_11
_atom_site_aniso_U_22
_atom_site_aniso_U_33
_atom_site_aniso_U_23
_atom_site_aniso_U_13
_atom_site_aniso_U_12
N1 0.0225(8) 0.0376(9) 0.0126(6) -0.0011(7) -0.0015(6) 0.0034(8)
C1 0.0226(9) 0.0229(9) 0.0177(10) 0.0005(7) -0.0008(6) 0.0028(7)
C2 0.0293(9) 0.0235(8) 0.0350(11) -0.0002(10) 0.0033(10) 0.0001(7)
C3 0.0333(11) 0.0307(11) 0.0283(10) -0.0074(9) 0.0042(9) 0.0004(9)
C4 0.0225(10) 0.0323(11) 0.0207(9) 0.0009(9) 0.0034(8) -0.0002(9)
C5 0.0213(9) 0.0293(11) 0.0222(10) -0.0010(8) -0.0013(8) 0.0045(8)
C6 0.0218(8) 0.0230(9) 0.0214(11) -0.0005(8) -0.0029(8) 0.0020(6)
C7 0.0266(10) 0.0364(11) 0.0430(13) -0.0063(10) -0.0072(9) -0.0034(9)
C8 0.0318(11) 0.0411(12) 0.0236(11) 0.0038(9) 0.0000(8) 0.0071(9)
S1 0.02254(18) 0.01955(17) 0.01427(16) 0.0005(2) -0.0007(2) 0.00096(17)
O1 0.0366(8) 0.0257(7) 0.0155(7) -0.0050(5) -0.0036(6) 0.0028(6)
O2 0.0345(8) 0.0229(7) 0.0204(7) 0.0044(6) -0.0044(6) 0.0007(6)
C9 0.0224(8) 0.0252(8) 0.0222(9) 0.0003(10) 0.0027(9) -0.0022(6)
C10 0.0282(11) 0.0467(14) 0.0486(13) 0.0003(11) 0.0143(10) -0.0013(11)
C11 0.0354(12) 0.0311(10) 0.0279(11) -0.0034(9) -0.0014(9) -0.0074(9)
C12 0.0432(13) 0.0260(10) 0.0287(11) 0.0078(9) 0.0009(9) -0.0068(9)

loop_
_atom_type_symbol
_atom_type_scat_dispersion_real
_atom_type_scat_dispersion_imag
_atom_type_scat_Cromer_Mann_a1
_atom_type_scat_Cromer_Mann_b1
_atom_type_scat_Cromer_Mann_a2
_atom_type_scat_Cromer_Mann_b2
_atom_type_scat_Cromer_Mann_a3
_atom_type_scat_Cromer_Mann_b3
_atom_type_scat_Cromer_Mann_a4
_atom_type_scat_Cromer_Mann_b4
_atom_type_scat_Cromer_Mann_c
_atom_type_scat_source
'C   ' 0.0033 0.0016 2.3100 20.8439 1.0200 10.2075 1.5886 0.5687 0.8650 51.6512 0.2156 International_Tables_Vol_IV_Table_2.2B
'H   ' 0.0000 0.0000 0.4930 10.5109 0.3229 26.1257 0.1402 3.1424 0.0408 57.7998 0.0030 International_Tables_Vol_IV_Table_2.2B
'N   ' 0.0061 0.0033 12.2126 0.0057 3.1322 9.8933 2.0125 28.9975 1.1663 0.5826 -11.5290 International_Tables_Vol_IV_Table_2.2B
'O   ' 0.0106 0.0060 3.0485 13.2771 2.2868 5.7011 1.5463 0.3239 0.8670 32.9089 0.2508 International_Tables_Vol_IV_Table_2.2B
'S   ' 0.1246 0.1234 6.9053 1.4679 5.2034 22.2151 1.4379 0.2536 1.5863 56.1720 0.8669 International_Tables_Vol_IV_Table_2.2B

loop_
_geom_angle_atom_site_label_1
_geom_angle_atom_site_label_2
_geom_angle_atom_site_label_3
_geom_angle
_geom_angle_publ_flag
C1 N1 S1 124.69(13) yes
C1 N1 H1 118.2(16) no
S1 N1 H1 115.3(16) no
N1 C1 C2 112.17(16) yes
N1 C1 C6 108.75(15) yes
C2 C1 C6 105.77(15) yes
N1 C1 H11 107.022 no
C2 C1 H11 109.942 no
C6 C1 H11 113.286 no
C1 C2 C3 106.62(15) yes
C1 C2 H21 110.180 no
C3 C2 H21 110.180 no
C1 C2 H22 110.180 no
C3 C2 H22 110.180 no
H21 C2 H22 109.466 no
C2 C3 C4 106.41(16) yes
C2 C3 H31 110.232 no
C4 C3 H31 110.231 no
C2 C3 H32 110.232 no
C4 C3 H32 110.232 no
H31 C3 H32 109.467 no
C3 C4 C5 119.67(18) yes
C3 C4 C6 107.89(17) yes
C5 C4 C6 60.11(13) yes
C3 C4 H41 118.5(18) no
C5 C4 H41 114.3(19) no
C6 C4 H41 123.5(17) no
C4 C5 C6 60.43(14) yes
C4 C5 C7 114.45(18) yes
C6 C5 C7 113.34(17) yes
C4 C5 C8 122.27(19) yes
C6 C5 C8 122.70(18) yes
C7 C5 C8 113.62(18) yes
C1 C6 C4 109.05(15) yes
C1 C6 C5 120.42(16) yes
C4 C6 C5 59.46(13) yes
C1 C6 H61 116.4(12) no
C4 C6 H61 123.3(13) no
C5 C6 H61 116.2(13) no
C5 C7 H71 109.467 no
C5 C7 H72 109.467 no
H71 C7 H72 109.476 no
C5 C7 H73 109.467 no
H71 C7 H73 109.475 no
H72 C7 H73 109.476 no
C5 C8 H81 109.467 no
C5 C8 H82 109.467 no
H81 C8 H82 109.476 no
C5 C8 H83 109.466 no
H81 C8 H83 109.476 no
H82 C8 H83 109.476 no
N1 S1 O1 107.76(9) yes
N1 S1 O2 106.92(9) yes
O1 S1 O2 118.63(9) yes
N1 S1 C9 108.77(9) yes
O1 S1 C9 107.42(10) yes
O2 S1 C9 107.04(9) yes
S1 C9 C10 106.08(14) yes
S1 C9 C11 108.52(14) yes
C10 C9 C11 110.83(19) yes
S1 C9 C12 109.15(14) yes
C10 C9 C12 110.91(19) yes
C11 C9 C12 111.17(16) yes
C9 C10 H101 109.467 no
C9 C10 H102 109.467 no
H101 C10 H102 109.476 no
C9 C10 H103 109.466 no
H101 C10 H103 109.476 no
H102 C10 H103 109.476 no
C9 C11 H111 109.467 no
C9 C11 H112 109.466 no
H111 C11 H112 109.476 no
C9 C11 H113 109.467 no
H111 C11 H113 109.475 no
H112 C11 H113 109.476 no
C9 C12 H121 109.466 no
C9 C12 H122 109.466 no
H121 C12 H122 109.475 no
C9 C12 H123 109.467 no
H121 C12 H123 109.476 no
H122 C12 H123 109.477 no

loop_
_geom_bond_atom_site_label_1
_geom_bond_atom_site_label_2
_geom_bond_distance
_geom_bond_publ_flag
N1 C1 1.475(2) yes
N1 S1 1.6038(17) yes
N1 H1 0.82(2) no
C1 C2 1.547(2) yes
C1 C6 1.514(3) yes
C1 H11 1.000 no
C2 C3 1.547(3) yes
C2 H21 1.000 no
C2 H22 1.000 no
C3 C4 1.515(3) yes
C3 H31 1.000 no
C3 H32 1.000 no
C4 C5 1.506(3) yes
C4 C6 1.521(3) yes
C4 H41 0.86(3) no
C5 C6 1.516(3) yes
C5 C7 1.521(3) yes
C5 C8 1.517(3) yes
C6 H61 0.97(2) no
C7 H71 1.000 no
C7 H72 1.000 no
C7 H73 1.000 no
C8 H81 1.000 no
C8 H82 1.000 no
C8 H83 1.000 no
S1 O1 1.4452(13) yes
S1 O2 1.4394(14) yes
S1 C9 1.8139(18) yes
C9 C10 1.533(3) yes
C9 C11 1.525(3) yes
C9 C12 1.528(3) yes
C10 H101 1.000 no
C10 H102 1.000 no
C10 H103 1.000 no
C11 H111 1.000 no
C11 H112 1.000 no
C11 H113 1.000 no
C12 H121 1.000 no
C12 H122 1.000 no
C12 H123 1.000 no

loop_
_geom_hbond_atom_site_label_D
_geom_hbond_atom_site_label_H
_geom_hbond_atom_site_label_A
_geom_hbond_site_symmetry_A
_geom_hbond_distance_DH
_geom_hbond_distance_HA
_geom_hbond_distance_DA
_geom_hbond_angle_DHA
_geom_hbond_publ_flag
N1 H1 O1 4_665 0.82(2) 2.15(3) 2.965(2) 174(2) yes
